data_4131715
loop_
_publ_author_name
'Li, Jian'
'Zhang, Wenhao'
'Zhang, Fei'
'Chen, Yu'
'Li, Ang'

_publ_section_title
;
 Total Synthesis of Longeracinphyllin A.
;
_journal_issue 42
_journal_name_full 'Journal of the American Chemical Society'
_journal_page_first 14893
_journal_page_last 14896
_journal_paper_doi 10.1021/jacs.7b09186
_journal_volume 139
_journal_year 2017
_chemical_absolute_configuration ad
_chemical_formula_moiety ' C23 H27 N O5, 2(H2 O) '
_chemical_formula_sum 'C23 H31 N O7'
_chemical_formula_weight 433.49
_space_group_crystal_system monoclinic
_space_group_IT_number 4
_space_group_name_Hall 'P 2yb'
_space_group_name_H-M_alt 'P 1 21 1'
_atom_sites_solution_hydrogens mixed
_audit_creation_method SHELXL-2014/7
_cell_angle_alpha 90
_cell_angle_beta 104.619(2)
_cell_angle_gamma 90
_cell_formula_units_Z 2
_cell_length_a 10.8118(5)
_cell_length_b 8.8697(4)
_cell_length_c 11.4025(5)
_cell_measurement_reflns_used 7035
_cell_measurement_temperature 293(2)
_cell_measurement_theta_max 66.52
_cell_measurement_theta_min 4.01
_cell_volume 1058.07(8)
_computing_cell_refinement 'Bruker SAINT'
_computing_data_collection 'Bruker APEX2'
_computing_data_reduction 'Bruker SAINT'
_computing_molecular_graphics 'Bruker SHELXTL'
_computing_publication_material 'Bruker SHELXTL'
_computing_structure_refinement 'SHELXL-2014 (Sheldrick, 2014)'
_computing_structure_solution 'SHELXS-97 (Sheldrick 2008)'
_diffrn_ambient_temperature 293(2)
_diffrn_measured_fraction_theta_full 1.000
_diffrn_measured_fraction_theta_max 1.000
_diffrn_measurement_device_type 'CCD area detector'
_diffrn_measurement_method 'phi and omega scans'
_diffrn_radiation_type CuK\a
_diffrn_radiation_wavelength 1.54178
_diffrn_reflns_av_R_equivalents 0.0386
_diffrn_reflns_av_unetI/netI 0.0364
_diffrn_reflns_Laue_measured_fraction_full 1.000
_diffrn_reflns_Laue_measured_fraction_max 1.000
_diffrn_reflns_limit_h_max 11
_diffrn_reflns_limit_h_min -12
_diffrn_reflns_limit_k_max 10
_diffrn_reflns_limit_k_min -10
_diffrn_reflns_limit_l_max 13
_diffrn_reflns_limit_l_min -13
_diffrn_reflns_number 10972
_diffrn_reflns_point_group_measured_fraction_full 1.001
_diffrn_reflns_point_group_measured_fraction_max 1.000
_diffrn_reflns_theta_full 66.599
_diffrn_reflns_theta_max 66.599
_diffrn_reflns_theta_min 4.006
_diffrn_source 'sealed tube'
_exptl_absorpt_coefficient_mu 0.830
_exptl_absorpt_correction_type none
_exptl_crystal_colour colorless
_exptl_crystal_density_diffrn 1.361
_exptl_crystal_description block
_exptl_crystal_F_000 402
_exptl_crystal_size_max 0.05
_exptl_crystal_size_mid 0.04
_exptl_crystal_size_min 0.03
_refine_diff_density_max 0.124
_refine_diff_density_min -0.152
_refine_diff_density_rms 0.033
_refine_ls_abs_structure_details
;
 Refined as an inversion twin.
;
_refine_ls_abs_structure_Flack 0.1(2)
_refine_ls_extinction_method none
_refine_ls_goodness_of_fit_ref 1.051
_refine_ls_hydrogen_treatment mixed
_refine_ls_matrix_type full
_refine_ls_number_parameters 300
_refine_ls_number_reflns 3718
_refine_ls_number_restraints 1
_refine_ls_restrained_S_all 1.051
_refine_ls_R_factor_all 0.0324
_refine_ls_R_factor_gt 0.0286
_refine_ls_shift/su_max 0.000
_refine_ls_shift/su_mean 0.000
_refine_ls_structure_factor_coef Fsqd
_refine_ls_weighting_details 'w=1/[\s^2^(Fo^2^)+(0.0331P)^2^+0.0844P] where P=(Fo^2^+2Fc^2^)/3'
_refine_ls_weighting_scheme calc
_refine_ls_wR_factor_gt 0.0678
_refine_ls_wR_factor_ref 0.0699
_reflns_Friedel_coverage 0.869
_reflns_Friedel_fraction_full 1.001
_reflns_Friedel_fraction_max 1.000
_reflns_number_gt 3453
_reflns_number_total 3718
_reflns_threshold_expression 'I > 2\s(I)'
_cod_data_source_file ja7b09186_si_006.cif
_cod_data_source_block p
_cod_original_sg_symbol_H-M 'P 21'
_cod_database_code 4131715
_shelx_shelxl_version_number 2014/7
_shelx_space_group_comment
;
The symmetry employed for this shelxl refinement is uniquely defined
by the following loop, which should always be used as a source of
symmetry information in preference to the above space-group names.
They are only intended as comments.
;

loop_
_space_group_symop_operation_xyz
'x, y, z'
'-x, y+1/2, -z'

loop_
_atom_site_label
_atom_site_type_symbol
_atom_site_fract_x
_atom_site_fract_y
_atom_site_fract_z
_atom_site_U_iso_or_equiv
_atom_site_adp_type
_atom_site_occupancy
_atom_site_site_symmetry_order
_atom_site_calc_flag
_atom_site_refinement_flags_posn
_atom_site_refinement_flags_adp
C1 C 0.4742(2) 0.8820(3) 0.8798(2) 0.0303(5) Uani 1 1 d . .
H1A H 0.4450 0.8511 0.9499 0.036 Uiso 1 1 calc R U
H1B H 0.5581 0.9274 0.9085 0.036 Uiso 1 1 calc R U
C2 C 0.4837(2) 0.7422(3) 0.8009(2) 0.0302(5) Uani 1 1 d . .
H2 H 0.5595 0.7529 0.7693 0.036 Uiso 1 1 calc R U
C3 C 0.3635(2) 0.7410(3) 0.69295(19) 0.0279(5) Uani 1 1 d . .
H3 H 0.3524 0.6403 0.6565 0.034 Uiso 1 1 calc R U
C4 C 0.2464(2) 0.7806(3) 0.7391(2) 0.0297(5) Uani 1 1 d . .
H4A H 0.1684 0.7508 0.6807 0.036 Uiso 1 1 calc R U
H4B H 0.2501 0.7303 0.8155 0.036 Uiso 1 1 calc R U
C5 C 0.2514(2) 0.9509(3) 0.75563(19) 0.0255(5) Uani 1 1 d . .
H5 H 0.1973 0.9821 0.8085 0.031 Uiso 1 1 calc R U
C6 C 0.21875(19) 1.0441(3) 0.63643(18) 0.0239(4) Uani 1 1 d . .
C7 C 0.2983(2) 1.1930(3) 0.68336(19) 0.0242(4) Uani 1 1 d . .
C8 C 0.4156(2) 1.1287(3) 0.7750(2) 0.0245(4) Uani 1 1 d . .
C9 C 0.3428(2) 1.2954(3) 0.5936(2) 0.0278(5) Uani 1 1 d . .
H9A H 0.3660 1.3927 0.6317 0.033 Uiso 1 1 calc R U
H9B H 0.4194 1.2521 0.5777 0.033 Uiso 1 1 calc R U
C10 C 0.2453(2) 1.3207(3) 0.4723(2) 0.0321(5) Uani 1 1 d . .
H10A H 0.1627 1.3431 0.4872 0.039 Uiso 1 1 calc R U
H10B H 0.2711 1.4073 0.4322 0.039 Uiso 1 1 calc R U
C11 C 0.2325(2) 1.1872(3) 0.3908(2) 0.0286(5) Uani 1 1 d . .
C12 C 0.1655(2) 1.1768(3) 0.2742(2) 0.0344(5) Uani 1 1 d . .
H12 H 0.1110 1.2510 0.2325 0.041 Uiso 1 1 calc R U
C13 C 0.1899(2) 1.0344(3) 0.2231(2) 0.0317(5) Uani 1 1 d . .
C14 C 0.2834(2) 0.9439(3) 0.32087(19) 0.0293(5) Uani 1 1 d . .
H14 H 0.3627 0.9240 0.2967 0.035 Uiso 1 1 calc R U
C15 C 0.3093(2) 1.0466(3) 0.43357(19) 0.0259(5) Uani 1 1 d . .
H15 H 0.4005 1.0716 0.4593 0.031 Uiso 1 1 calc R U
C16 C 0.26917(19) 0.9550(2) 0.53591(18) 0.0233(4) Uani 1 1 d . .
C17 C 0.1691(2) 0.8433(3) 0.4578(2) 0.0304(5) Uani 1 1 d . .
H17A H 0.1571 0.7563 0.5054 0.037 Uiso 1 1 calc R U
H17B H 0.0873 0.8927 0.4270 0.037 Uiso 1 1 calc R U
C18 C 0.2264(2) 0.7968(3) 0.3546(2) 0.0338(5) Uani 1 1 d . .
H18A H 0.1612 0.7578 0.2867 0.041 Uiso 1 1 calc R U
H18B H 0.2921 0.7208 0.3809 0.041 Uiso 1 1 calc R U
C19 C 0.3834(2) 0.8554(3) 0.59914(18) 0.0248(4) Uani 1 1 d . .
C20 C 0.2229(2) 1.2938(3) 0.7510(2) 0.0285(5) Uani 1 1 d . .
C21 C 0.0744(2) 1.0705(3) 0.5966(2) 0.0323(5) Uani 1 1 d . .
H21A H 0.0308 0.9753 0.5883 0.048 Uiso 1 1 calc R U
H21B H 0.0533 1.1223 0.5203 0.048 Uiso 1 1 calc R U
H21C H 0.0484 1.1304 0.6564 0.048 Uiso 1 1 calc R U
C22 C 0.4977(3) 0.5996(3) 0.8778(2) 0.0378(6) Uani 1 1 d . .
H22A H 0.4234 0.5873 0.9085 0.057 Uiso 1 1 calc R U
H22B H 0.5722 0.6077 0.9443 0.057 Uiso 1 1 calc R U
H22C H 0.5062 0.5140 0.8289 0.057 Uiso 1 1 calc R U
C23 C 0.1669(3) 1.3400(3) 0.9350(2) 0.0420(6) Uani 1 1 d . .
H23A H 0.1915 1.4440 0.9360 0.063 Uiso 1 1 calc R U
H23B H 0.1851 1.3024 1.0166 0.063 Uiso 1 1 calc R U
H23C H 0.0770 1.3308 0.8981 0.063 Uiso 1 1 calc R U
N1 N 0.38569(16) 0.9924(2) 0.80991(16) 0.0248(4) Uani 1 1 d . .
O1 O 0.15872(18) 1.3995(2) 0.70487(17) 0.0430(5) Uani 1 1 d . .
O2 O 0.23829(15) 1.2528(2) 0.86581(14) 0.0341(4) Uani 1 1 d . .
O3 O 0.51972(15) 1.1922(2) 0.80713(14) 0.0326(4) Uani 1 1 d . .
O4 O 0.48479(15) 0.8629(2) 0.57232(14) 0.0349(4) Uani 1 1 d . .
O5 O 0.14747(17) 0.9895(2) 0.11854(15) 0.0417(4) Uani 1 1 d . .
O1W O 0.22935(19) 0.7021(3) 0.05062(17) 0.0446(5) Uani 1 1 d . .
O2W O 0.0359(2) 0.5232(3) 0.12139(18) 0.0492(5) Uani 1 1 d . .
H2B H -0.020(4) 0.519(5) 0.044(4) 0.068(11) Uiso 1 1 d . .
H1D H 0.310(4) 0.691(5) 0.092(4) 0.079(12) Uiso 1 1 d . .
H2A H 0.103(5) 0.570(5) 0.107(4) 0.082(14) Uiso 1 1 d . .
H1C H 0.211(4) 0.799(6) 0.071(4) 0.084(13) Uiso 1 1 d . .

loop_
_atom_site_aniso_label
_atom_site_aniso_U_11
_atom_site_aniso_U_22
_atom_site_aniso_U_33
_atom_site_aniso_U_23
_atom_site_aniso_U_13
_atom_site_aniso_U_12
C1 0.0359(12) 0.0276(13) 0.0249(11) 0.0015(9) 0.0032(9) 0.0035(9)
C2 0.0372(12) 0.0280(12) 0.0248(11) 0.0016(9) 0.0066(9) 0.0050(10)
C3 0.0387(12) 0.0218(11) 0.0226(10) -0.0008(9) 0.0064(9) 0.0009(9)
C4 0.0366(12) 0.0274(13) 0.0254(11) -0.0001(9) 0.0086(9) -0.0082(10)
C5 0.0235(11) 0.0278(12) 0.0267(11) -0.0020(9) 0.0092(8) -0.0037(9)
C6 0.0203(10) 0.0251(11) 0.0269(11) -0.0012(9) 0.0069(8) -0.0005(8)
C7 0.0220(10) 0.0240(11) 0.0263(10) -0.0016(9) 0.0055(8) 0.0013(9)
C8 0.0249(11) 0.0236(11) 0.0250(10) -0.0035(9) 0.0060(8) 0.0018(9)
C9 0.0311(12) 0.0214(11) 0.0314(11) -0.0008(9) 0.0085(9) -0.0021(9)
C10 0.0355(13) 0.0267(13) 0.0337(12) 0.0048(10) 0.0080(10) 0.0037(9)
C11 0.0253(11) 0.0315(12) 0.0297(11) 0.0065(10) 0.0079(9) 0.0038(9)
C12 0.0332(12) 0.0394(14) 0.0287(11) 0.0073(11) 0.0041(9) 0.0086(10)
C13 0.0298(12) 0.0393(14) 0.0252(12) 0.0044(11) 0.0054(9) 0.0016(10)
C14 0.0283(11) 0.0352(13) 0.0234(11) 0.0002(10) 0.0050(8) 0.0038(9)
C15 0.0230(11) 0.0275(12) 0.0262(11) 0.0014(9) 0.0046(8) 0.0012(9)
C16 0.0228(10) 0.0245(12) 0.0221(10) -0.0013(9) 0.0049(8) -0.0012(8)
C17 0.0319(12) 0.0296(13) 0.0273(11) -0.0024(10) 0.0029(9) -0.0079(10)
C18 0.0399(13) 0.0323(13) 0.0262(11) -0.0046(10) 0.0027(10) -0.0009(10)
C19 0.0316(12) 0.0236(11) 0.0189(10) -0.0048(9) 0.0058(8) 0.0004(9)
C20 0.0256(11) 0.0270(12) 0.0326(12) -0.0045(10) 0.0068(9) 0.0000(9)
C21 0.0213(11) 0.0380(14) 0.0371(13) -0.0030(10) 0.0067(9) 0.0000(9)
C22 0.0533(16) 0.0294(14) 0.0286(12) 0.0041(10) 0.0062(11) 0.0067(11)
C23 0.0456(15) 0.0428(16) 0.0438(14) -0.0114(13) 0.0228(12) 0.0038(12)
N1 0.0252(9) 0.0234(10) 0.0242(9) -0.0022(7) 0.0035(7) 0.0003(7)
O1 0.0454(10) 0.0402(11) 0.0429(10) -0.0009(8) 0.0100(8) 0.0194(9)
O2 0.0393(9) 0.0336(9) 0.0335(8) -0.0041(7) 0.0164(7) 0.0070(7)
O3 0.0245(8) 0.0330(9) 0.0369(9) 0.0009(7) 0.0016(6) -0.0049(7)
O4 0.0321(9) 0.0446(10) 0.0306(8) 0.0064(8) 0.0127(7) 0.0130(7)
O5 0.0453(10) 0.0508(11) 0.0243(9) 0.0002(8) 0.0004(7) 0.0071(8)
O1W 0.0331(10) 0.0543(14) 0.0415(10) -0.0117(9) 0.0005(8) 0.0022(9)
O2W 0.0463(11) 0.0629(15) 0.0370(10) -0.0036(10) 0.0077(9) -0.0013(10)

loop_
_atom_type_symbol
_atom_type_description
_atom_type_scat_dispersion_real
_atom_type_scat_dispersion_imag
_atom_type_scat_source
C C 0.0181 0.0091 'International Tables Vol C Tables 4.2.6.8 and 6.1.1.4'
H H 0.0000 0.0000 'International Tables Vol C Tables 4.2.6.8 and 6.1.1.4'
N N 0.0311 0.0180 'International Tables Vol C Tables 4.2.6.8 and 6.1.1.4'
O O 0.0492 0.0322 'International Tables Vol C Tables 4.2.6.8 and 6.1.1.4'

loop_
_geom_angle_atom_site_label_1
_geom_angle_atom_site_label_2
_geom_angle_atom_site_label_3
_geom_angle
N1 C1 C2 110.49(17)
N1 C1 H1A 109.6
C2 C1 H1A 109.6
N1 C1 H1B 109.6
C2 C1 H1B 109.6
H1A C1 H1B 108.1
C22 C2 C3 113.1(2)
C22 C2 C1 109.97(18)
C3 C2 C1 107.57(18)
C22 C2 H2 108.7
C3 C2 H2 108.7
C1 C2 H2 108.7
C19 C3 C4 111.32(19)
C19 C3 C2 108.27(18)
C4 C3 C2 109.05(18)
C19 C3 H3 109.4
C4 C3 H3 109.4
C2 C3 H3 109.4
C5 C4 C3 105.29(18)
C5 C4 H4A 110.7
C3 C4 H4A 110.7
C5 C4 H4B 110.7
C3 C4 H4B 110.7
H4A C4 H4B 108.8
N1 C5 C4 107.49(18)
N1 C5 C6 102.52(16)
C4 C5 C6 115.26(18)
N1 C5 H5 110.4
C4 C5 H5 110.4
C6 C5 H5 110.4
C21 C6 C5 109.30(18)
C21 C6 C7 113.35(18)
C5 C6 C7 99.39(16)
C21 C6 C16 111.75(17)
C5 C6 C16 108.75(17)
C7 C6 C16 113.46(17)
C9 C7 C8 109.20(18)
C9 C7 C20 106.56(19)
C8 C7 C20 108.99(17)
C9 C7 C6 120.03(17)
C8 C7 C6 101.75(17)
C20 C7 C6 109.93(17)
O3 C8 N1 126.7(2)
O3 C8 C7 124.8(2)
N1 C8 C7 108.53(18)
C10 C9 C7 115.39(19)
C10 C9 H9A 108.4
C7 C9 H9A 108.4
C10 C9 H9B 108.4
C7 C9 H9B 108.4
H9A C9 H9B 107.5
C11 C10 C9 112.44(19)
C11 C10 H10A 109.1
C9 C10 H10A 109.1
C11 C10 H10B 109.1
C9 C10 H10B 109.1
H10A C10 H10B 107.8
C12 C11 C10 127.8(2)
C12 C11 C15 112.2(2)
C10 C11 C15 119.86(18)
C11 C12 C13 110.6(2)
C11 C12 H12 124.7
C13 C12 H12 124.7
O5 C13 C12 127.8(2)
O5 C13 C14 123.6(2)
C12 C13 C14 108.62(18)
C13 C14 C18 113.3(2)
C13 C14 C15 104.17(19)
C18 C14 C15 107.07(18)
C13 C14 H14 110.7
C18 C14 H14 110.7
C15 C14 H14 110.7
C11 C15 C14 104.44(17)
C11 C15 C16 115.81(18)
C14 C15 C16 106.71(18)
C11 C15 H15 109.9
C14 C15 H15 109.9
C16 C15 H15 109.9
C19 C16 C17 105.04(18)
C19 C16 C15 107.78(17)
C17 C16 C15 100.70(16)
C19 C16 C6 109.03(16)
C17 C16 C6 114.10(17)
C15 C16 C6 119.08(18)
C18 C17 C16 104.68(18)
C18 C17 H17A 110.8
C16 C17 H17A 110.8
C18 C17 H17B 110.8
C16 C17 H17B 110.8
H17A C17 H17B 108.9
C17 C18 C14 103.41(19)
C17 C18 H18A 111.1
C14 C18 H18A 111.1
C17 C18 H18B 111.1
C14 C18 H18B 111.1
H18A C18 H18B 109.0
O4 C19 C3 120.59(19)
O4 C19 C16 121.3(2)
C3 C19 C16 118.05(18)
O1 C20 O2 123.9(2)
O1 C20 C7 123.5(2)
O2 C20 C7 112.59(19)
C6 C21 H21A 109.5
C6 C21 H21B 109.5
H21A C21 H21B 109.5
C6 C21 H21C 109.5
H21A C21 H21C 109.5
H21B C21 H21C 109.5
C2 C22 H22A 109.5
C2 C22 H22B 109.5
H22A C22 H22B 109.5
C2 C22 H22C 109.5
H22A C22 H22C 109.5
H22B C22 H22C 109.5
O2 C23 H23A 109.5
O2 C23 H23B 109.5
H23A C23 H23B 109.5
O2 C23 H23C 109.5
H23A C23 H23C 109.5
H23B C23 H23C 109.5
C8 N1 C1 126.51(19)
C8 N1 C5 112.78(17)
C1 N1 C5 120.20(19)
C20 O2 C23 115.92(19)
H1D O1W H1C 103(4)
H2B O2W H2A 101(4)

loop_
_geom_bond_atom_site_label_1
_geom_bond_atom_site_label_2
_geom_bond_distance
C1 N1 1.458(3)
C1 C2 1.550(3)
C1 H1A 0.9700
C1 H1B 0.9700
C2 C22 1.525(3)
C2 C3 1.548(3)
C2 H2 0.9800
C3 C19 1.528(3)
C3 C4 1.529(3)
C3 H3 0.9800
C4 C5 1.521(3)
C4 H4A 0.9700
C4 H4B 0.9700
C5 N1 1.474(3)
C5 C6 1.553(3)
C5 H5 0.9800
C6 C21 1.530(3)
C6 C7 1.593(3)
C6 C16 1.597(3)
C7 C9 1.535(3)
C7 C8 1.535(3)
C7 C20 1.541(3)
C8 O3 1.229(3)
C8 N1 1.338(3)
C9 C10 1.529(3)
C9 H9A 0.9700
C9 H9B 0.9700
C10 C11 1.490(3)
C10 H10A 0.9700
C10 H10B 0.9700
C11 C12 1.347(3)
C11 C15 1.509(3)
C12 C13 1.443(4)
C12 H12 0.9300
C13 O5 1.230(3)
C13 C14 1.530(3)
C14 C18 1.533(4)
C14 C15 1.542(3)
C14 H14 0.9800
C15 C16 1.570(3)
C15 H15 0.9800
C16 C19 1.541(3)
C16 C17 1.568(3)
C17 C18 1.519(3)
C17 H17A 0.9700
C17 H17B 0.9700
C18 H18A 0.9700
C18 H18B 0.9700
C19 O4 1.212(3)
C20 O1 1.205(3)
C20 O2 1.328(3)
C21 H21A 0.9600
C21 H21B 0.9600
C21 H21C 0.9600
C22 H22A 0.9600
C22 H22B 0.9600
C22 H22C 0.9600
C23 O2 1.457(3)
C23 H23A 0.9600
C23 H23B 0.9600
C23 H23C 0.9600
O1W H1D 0.89(5)
O1W H1C 0.93(5)
O2W H2B 0.94(4)
O2W H2A 0.88(5)

loop_
_geom_torsion_atom_site_label_1
_geom_torsion_atom_site_label_2
_geom_torsion_atom_site_label_3
_geom_torsion_atom_site_label_4
_geom_torsion
N1 C1 C2 C22 -143.6(2)
N1 C1 C2 C3 -19.9(3)
C22 C2 C3 C19 -159.7(2)
C1 C2 C3 C19 78.7(2)
C22 C2 C3 C4 79.1(2)
C1 C2 C3 C4 -42.6(2)
C19 C3 C4 C5 -41.3(2)
C2 C3 C4 C5 78.1(2)
C3 C4 C5 N1 -41.4(2)
C3 C4 C5 C6 72.2(2)
N1 C5 C6 C21 -155.41(17)
C4 C5 C6 C21 88.1(2)
N1 C5 C6 C7 -36.50(19)
C4 C5 C6 C7 -152.94(18)
N1 C5 C6 C16 82.34(19)
C4 C5 C6 C16 -34.1(2)
C21 C6 C7 C9 -88.7(2)
C5 C6 C7 C9 155.43(19)
C16 C6 C7 C9 40.1(3)
C21 C6 C7 C8 150.74(18)
C5 C6 C7 C8 34.87(19)
C16 C6 C7 C8 -80.4(2)
C21 C6 C7 C20 35.3(2)
C5 C6 C7 C20 -80.53(19)
C16 C6 C7 C20 164.19(17)
C9 C7 C8 O3 29.1(3)
C20 C7 C8 O3 -87.0(3)
C6 C7 C8 O3 156.9(2)
C9 C7 C8 N1 -149.23(18)
C20 C7 C8 N1 94.7(2)
C6 C7 C8 N1 -21.4(2)
C8 C7 C9 C10 158.11(19)
C20 C7 C9 C10 -84.3(2)
C6 C7 C9 C10 41.3(3)
C7 C9 C10 C11 -75.2(3)
C9 C10 C11 C12 -172.8(2)
C9 C10 C11 C15 1.6(3)
C10 C11 C12 C13 173.1(2)
C15 C11 C12 C13 -1.6(3)
C11 C12 C13 O5 -177.9(3)
C11 C12 C13 C14 0.5(3)
O5 C13 C14 C18 -64.8(3)
C12 C13 C14 C18 116.7(2)
O5 C13 C14 C15 179.2(2)
C12 C13 C14 C15 0.7(2)
C12 C11 C15 C14 2.0(3)
C10 C11 C15 C14 -173.2(2)
C12 C11 C15 C16 -115.0(2)
C10 C11 C15 C16 69.8(3)
C13 C14 C15 C11 -1.5(2)
C18 C14 C15 C11 -121.8(2)
C13 C14 C15 C16 121.61(19)
C18 C14 C15 C16 1.3(2)
C11 C15 C16 C19 -159.38(18)
C14 C15 C16 C19 84.88(19)
C11 C15 C16 C17 90.9(2)
C14 C15 C16 C17 -24.9(2)
C11 C15 C16 C6 -34.6(3)
C14 C15 C16 C6 -150.36(18)
C21 C6 C16 C19 -147.75(19)
C5 C6 C16 C19 -27.0(2)
C7 C6 C16 C19 82.6(2)
C21 C6 C16 C17 -30.7(3)
C5 C6 C16 C17 90.1(2)
C7 C6 C16 C17 -160.35(18)
C21 C6 C16 C15 88.1(2)
C5 C6 C16 C15 -151.15(18)
C7 C6 C16 C15 -41.6(2)
C19 C16 C17 C18 -71.6(2)
C15 C16 C17 C18 40.2(2)
C6 C16 C17 C18 169.02(18)
C16 C17 C18 C14 -40.3(2)
C13 C14 C18 C17 -90.4(2)
C15 C14 C18 C17 23.9(2)
C4 C3 C19 O4 163.6(2)
C2 C3 C19 O4 43.7(3)
C4 C3 C19 C16 -19.2(3)
C2 C3 C19 C16 -139.06(19)
C17 C16 C19 O4 110.9(2)
C15 C16 C19 O4 4.2(3)
C6 C16 C19 O4 -126.4(2)
C17 C16 C19 C3 -66.3(2)
C15 C16 C19 C3 -173.00(18)
C6 C16 C19 C3 56.4(2)
C9 C7 C20 O1 33.7(3)
C8 C7 C20 O1 151.4(2)
C6 C7 C20 O1 -97.9(3)
C9 C7 C20 O2 -145.35(19)
C8 C7 C20 O2 -27.6(3)
C6 C7 C20 O2 83.1(2)
O3 C8 N1 C1 -9.2(4)
C7 C8 N1 C1 169.1(2)
O3 C8 N1 C5 179.0(2)
C7 C8 N1 C5 -2.7(2)
C2 C1 N1 C8 -112.3(2)
C2 C1 N1 C5 59.0(3)
C4 C5 N1 C8 148.22(18)
C6 C5 N1 C8 26.3(2)
C4 C5 N1 C1 -24.1(3)
C6 C5 N1 C1 -146.02(19)
O1 C20 O2 C23 2.8(3)
C7 C20 O2 C23 -178.19(19)
